data_4130665
loop_
_publ_author_name
'Zhang, Sheng'
'Liu, Xinming'
'Li, Chunli'
'Li, Lu'
'Song, Jinsheng'
'Shi, Jianwu'
'Morton, Martha'
'Rajca, Suchada'
'Rajca, Andrzej'
'Wang, Hua'

_publ_section_title
;
 Thiophene-Based Double Helices: Syntheses, X-ray Structures, and
 Chiroptical Properties.
;
_journal_issue 31
_journal_name_full 'Journal of the American Chemical Society'
_journal_page_first 10002
_journal_page_last 10010
_journal_paper_doi 10.1021/jacs.6b05709
_journal_volume 138
_journal_year 2016
_chemical_formula_sum 'C84 H112 S12 Si12'
_chemical_formula_weight 1843.54
_space_group_IT_number 2
_space_group_name_Hall '-P 1'
_space_group_name_H-M_alt 'P -1'
_symmetry_cell_setting triclinic
_symmetry_space_group_name_H-M 'P -1'
_atom_sites_solution_hydrogens geom
_atom_sites_solution_primary direct
_atom_sites_solution_secondary difmap
_audit_creation_method SHELXL-97
_cell_angle_alpha 79.086(8)
_cell_angle_beta 82.483(7)
_cell_angle_gamma 66.948(8)
_cell_formula_units_Z 2
_cell_length_a 15.795(7)
_cell_length_b 16.151(7)
_cell_length_c 23.422(10)
_cell_measurement_reflns_used 4868
_cell_measurement_temperature 296(2)
_cell_measurement_theta_max 24.12
_cell_measurement_theta_min 2.19
_cell_volume 5388(4)
_computing_cell_refinement 'Bruker SAINT'
_computing_data_collection 'Bruker APEX2'
_computing_data_reduction 'Bruker SAINT'
_computing_molecular_graphics 'Bruker SHELXTL'
_computing_publication_material 'Bruker SHELXTL'
_computing_structure_refinement 'SHELXL-97 (Sheldrick, 2008)'
_computing_structure_solution 'SHELXS-97 (Sheldrick, 2008)'
_diffrn_ambient_temperature 296(2)
_diffrn_measured_fraction_theta_full 0.983
_diffrn_measured_fraction_theta_max 0.983
_diffrn_measurement_device_type 'Bruker APEX-II CCD'
_diffrn_measurement_method '\f and \w scans'
_diffrn_radiation_monochromator graphite
_diffrn_radiation_source 'fine-focus sealed tube'
_diffrn_radiation_type MoK\a
_diffrn_radiation_wavelength 0.71073
_diffrn_reflns_av_R_equivalents 0.0507
_diffrn_reflns_av_sigmaI/netI 0.1193
_diffrn_reflns_limit_h_max 18
_diffrn_reflns_limit_h_min -18
_diffrn_reflns_limit_k_max 19
_diffrn_reflns_limit_k_min -15
_diffrn_reflns_limit_l_max 24
_diffrn_reflns_limit_l_min -27
_diffrn_reflns_number 27287
_diffrn_reflns_theta_full 25.00
_diffrn_reflns_theta_max 25.00
_diffrn_reflns_theta_min 1.76
_exptl_absorpt_coefficient_mu 0.414
_exptl_absorpt_correction_T_max 0.9182
_exptl_absorpt_correction_T_min 0.8554
_exptl_absorpt_correction_type multi-scan
_exptl_absorpt_process_details SADABS
_exptl_crystal_colour colorless
_exptl_crystal_density_diffrn 1.136
_exptl_crystal_density_method 'not measured'
_exptl_crystal_description block
_exptl_crystal_F_000 1952
_exptl_crystal_size_max 0.39
_exptl_crystal_size_mid 0.27
_exptl_crystal_size_min 0.21
_refine_diff_density_max 1.213
_refine_diff_density_min -0.459
_refine_diff_density_rms 0.118
_refine_ls_extinction_method none
_refine_ls_goodness_of_fit_ref 1.188
_refine_ls_hydrogen_treatment mixed
_refine_ls_matrix_type full
_refine_ls_number_parameters 1009
_refine_ls_number_reflns 18648
_refine_ls_number_restraints 0
_refine_ls_restrained_S_all 1.188
_refine_ls_R_factor_all 0.1747
_refine_ls_R_factor_gt 0.1037
_refine_ls_shift/su_max 0.000
_refine_ls_shift/su_mean 0.000
_refine_ls_structure_factor_coef Fsqd
_refine_ls_weighting_details 'calc w=1/[\s^2^(Fo^2^)+(0.0500P)^2^+18.0000P] where P=(Fo^2^+2Fc^2^)/3'
_refine_ls_weighting_scheme calc
_refine_ls_wR_factor_gt 0.2368
_refine_ls_wR_factor_ref 0.2558
_reflns_number_gt 9926
_reflns_number_total 18648
_reflns_threshold_expression >2sigma(I)
_cod_data_source_file ja6b05709_si_006.cif
_cod_data_source_block 1
_cod_depositor_comments
;
The following automatic conversions were performed:

data item '_exptl_absorpt_correction_type' value 'Multi-scan' was
changed to 'multi-scan' in accordance with the
/home/saulius/struct/COD-crude-data/automatic-downloads/DataCite-retrospective/ACS/depositions/lib/dictionaries/cif_core.dic
dictionary named 'cif_core.dic' version 2.4.2 last updated on
2011-04-26.

data item '_symmetry_cell_setting' value 'Triclinic' was changed to
'triclinic' in accordance with the
/home/saulius/struct/COD-crude-data/automatic-downloads/DataCite-retrospective/ACS/depositions/lib/dictionaries/cif_core.dic
dictionary named 'cif_core.dic' version 2.4.2 last updated on
2011-04-26.

Automatic conversion script
Id: cif_fix_values 6909 2019-04-08 15:41:33Z antanas 
;
_cod_original_sg_symbol_H-M 'P-1   '
_cod_database_code 4130665

loop_
_symmetry_equiv_pos_as_xyz
'x, y, z'
'-x, -y, -z'

loop_
_atom_site_label
_atom_site_type_symbol
_atom_site_fract_x
_atom_site_fract_y
_atom_site_fract_z
_atom_site_U_iso_or_equiv
_atom_site_adp_type
_atom_site_occupancy
_atom_site_symmetry_multiplicity
_atom_site_calc_flag
_atom_site_refinement_flags
Si1 Si 0.4641(2) 0.1356(2) 0.59481(13) 0.0736(8) Uani 1 1 d .
Si2 Si 0.3683(2) 0.6483(2) 0.37708(15) 0.0829(9) Uani 1 1 d .
Si3 Si 0.35748(17) 0.1245(2) 0.21404(12) 0.0663(8) Uani 1 1 d .
Si4 Si -0.12212(15) 0.44310(18) 0.41168(11) 0.0552(7) Uani 1 1 d .
Si5 Si 0.08730(19) 0.16519(18) 0.50455(10) 0.0567(7) Uani 1 1 d .
Si6 Si 0.2210(2) 0.4457(2) 0.18449(14) 0.0781(9) Uani 1 1 d .
Si7 Si 0.10470(17) 0.1061(2) 0.06623(11) 0.0610(7) Uani 1 1 d .
Si8 Si -0.30936(17) 0.23449(19) 0.34925(11) 0.0612(7) Uani 1 1 d .
Si9 Si -0.33747(18) 0.39134(18) 0.15574(13) 0.0681(8) Uani 1 1 d .
Si10 Si -0.2271(3) -0.2928(2) 0.19132(16) 0.0924(10) Uani 1 1 d .
Si11 Si 0.06918(18) -0.13306(16) 0.21012(11) 0.0573(7) Uani 1 1 d .
Si12 Si -0.4867(2) 0.2080(2) -0.03928(15) 0.0908(10) Uani 1 1 d .
C1 C 0.4452(12) 0.6220(11) 0.4387(7) 0.174(8) Uani 1 1 d .
H1A H 0.4850 0.6555 0.4289 0.261 Uiso 1 1 calc R
H1B H 0.4818 0.5580 0.4449 0.261 Uiso 1 1 calc R
H1C H 0.4080 0.6391 0.4735 0.261 Uiso 1 1 calc R
C2 C 0.2704(11) 0.7586(9) 0.3801(8) 0.149(6) Uani 1 1 d .
H2A H 0.2752 0.8013 0.3464 0.224 Uiso 1 1 calc R
H2B H 0.2718 0.7817 0.4147 0.224 Uiso 1 1 calc R
H2C H 0.2135 0.7500 0.3807 0.224 Uiso 1 1 calc R
C3 C 0.0060(5) 0.4104(5) 0.4035(3) 0.0418(19) Uani 1 1 d .
C4 C 0.3240(6) 0.5550(6) 0.3887(4) 0.057(2) Uani 1 1 d .
C5 C 0.3649(6) 0.4692(6) 0.4158(4) 0.056(2) Uani 1 1 d .
H5 H 0.4214 0.4494 0.4321 0.067 Uiso 1 1 calc R
C6 C 0.3167(6) 0.4115(6) 0.4177(3) 0.047(2) Uani 1 1 d .
C7 C 0.2343(5) 0.4567(5) 0.3923(4) 0.046(2) Uani 1 1 d .
C8 C 0.3510(5) 0.3171(6) 0.4482(3) 0.049(2) Uani 1 1 d .
C9 C 0.3558(5) 0.2415(6) 0.4270(4) 0.053(2) Uani 1 1 d .
C10 C 0.4200(6) 0.2001(6) 0.5253(4) 0.056(2) Uani 1 1 d .
C11 C 0.3883(6) 0.2903(6) 0.5031(4) 0.052(2) Uani 1 1 d .
H11 H 0.3912 0.3329 0.5237 0.063 Uiso 1 1 calc R
C12 C 0.4251(12) 0.2139(10) 0.6482(6) 0.150(6) Uani 1 1 d .
H12A H 0.4415 0.2658 0.6336 0.225 Uiso 1 1 calc R
H12B H 0.4540 0.1836 0.6840 0.225 Uiso 1 1 calc R
H12C H 0.3594 0.2337 0.6551 0.225 Uiso 1 1 calc R
C13 C 0.5910(8) 0.0820(9) 0.5864(6) 0.118(5) Uani 1 1 d .
H13A H 0.6082 0.0371 0.5609 0.177 Uiso 1 1 calc R
H13B H 0.6150 0.0533 0.6238 0.177 Uiso 1 1 calc R
H13C H 0.6157 0.1276 0.5701 0.177 Uiso 1 1 calc R
C14 C 0.4128(8) 0.0494(8) 0.6166(5) 0.103(4) Uani 1 1 d .
H14A H 0.3469 0.0783 0.6166 0.154 Uiso 1 1 calc R
H14B H 0.4302 0.0181 0.6549 0.154 Uiso 1 1 calc R
H14C H 0.4346 0.0065 0.5895 0.154 Uiso 1 1 calc R
C15 C 0.1595(5) 0.4253(5) 0.3907(3) 0.0418(19) Uani 1 1 d .
C16 C 0.1629(5) 0.3473(5) 0.3756(3) 0.0400(18) Uani 1 1 d .
C17 C 0.2449(5) 0.2819(5) 0.3466(3) 0.0390(18) Uani 1 1 d .
C18 C 0.3281(5) 0.2379(5) 0.3704(4) 0.049(2) Uani 1 1 d .
C19 C 0.3222(5) 0.1932(6) 0.2753(3) 0.051(2) Uani 1 1 d .
C20 C 0.2411(5) 0.2582(5) 0.2920(3) 0.0421(19) Uani 1 1 d .
C21 C 0.3292(8) 0.4048(9) 0.2236(7) 0.135(6) Uani 1 1 d .
H21A H 0.3597 0.4468 0.2118 0.202 Uiso 1 1 calc R
H21B H 0.3691 0.3459 0.2143 0.202 Uiso 1 1 calc R
H21C H 0.3142 0.4005 0.2649 0.202 Uiso 1 1 calc R
C22 C 0.0757(5) 0.3373(5) 0.3845(3) 0.0351(17) Uani 1 1 d .
C23 C 0.1435(9) 0.5564(8) 0.2067(7) 0.138(6) Uani 1 1 d .
H23A H 0.0895 0.5501 0.2279 0.207 Uiso 1 1 calc R
H23B H 0.1258 0.6014 0.1727 0.207 Uiso 1 1 calc R
H23C H 0.1750 0.5750 0.2311 0.207 Uiso 1 1 calc R
C24 C 0.1558(5) 0.3674(6) 0.2088(3) 0.048(2) Uani 1 1 d .
C25 C 0.1596(5) 0.3027(5) 0.2564(3) 0.0367(17) Uani 1 1 d .
C26 C 0.0799(5) 0.2790(5) 0.2676(3) 0.0343(17) Uani 1 1 d .
C27 C 0.0203(5) 0.3197(5) 0.2235(3) 0.0364(17) Uani 1 1 d .
C28 C 0.0644(4) 0.2263(5) 0.3228(3) 0.0323(16) Uani 1 1 d .
C29 C 0.0498(5) 0.1461(5) 0.3302(3) 0.0339(16) Uani 1 1 d .
C30 C 0.0628(5) 0.1865(5) 0.4246(3) 0.0414(18) Uani 1 1 d .
C31 C 0.0673(4) 0.2509(5) 0.3783(3) 0.0326(16) Uani 1 1 d .
C32 C -0.1566(7) 0.3694(9) 0.4738(4) 0.098(4) Uani 1 1 d .
H32A H -0.2183 0.3748 0.4699 0.147 Uiso 1 1 calc R
H32B H -0.1537 0.3882 0.5097 0.147 Uiso 1 1 calc R
H32C H -0.1153 0.3072 0.4736 0.147 Uiso 1 1 calc R
C33 C -0.1749(7) 0.5627(7) 0.4248(5) 0.096(4) Uani 1 1 d .
H33A H -0.1511 0.5997 0.3955 0.143 Uiso 1 1 calc R
H33B H -0.1604 0.5665 0.4626 0.143 Uiso 1 1 calc R
H33C H -0.2406 0.5841 0.4232 0.143 Uiso 1 1 calc R
C34 C -0.1586(6) 0.4319(7) 0.3439(4) 0.075(3) Uani 1 1 d .
H34A H -0.2247 0.4579 0.3442 0.112 Uiso 1 1 calc R
H34B H -0.1371 0.3686 0.3402 0.112 Uiso 1 1 calc R
H34C H -0.1333 0.4632 0.3117 0.112 Uiso 1 1 calc R
C35 C 0.1062(10) 0.2608(7) 0.5263(5) 0.104(4) Uani 1 1 d .
H35A H 0.0529 0.3157 0.5186 0.156 Uiso 1 1 calc R
H35B H 0.1592 0.2683 0.5045 0.156 Uiso 1 1 calc R
H35C H 0.1161 0.2479 0.5672 0.156 Uiso 1 1 calc R
C36 C -0.0047(8) 0.1346(9) 0.5500(4) 0.105(4) Uani 1 1 d .
H36A H 0.0177 0.1026 0.5873 0.158 Uiso 1 1 calc R
H36B H -0.0220 0.0964 0.5310 0.158 Uiso 1 1 calc R
H36C H -0.0574 0.1890 0.5553 0.158 Uiso 1 1 calc R
C37 C 0.1951(9) 0.0637(8) 0.5134(5) 0.106(4) Uani 1 1 d .
H37A H 0.2109 0.0499 0.5532 0.160 Uiso 1 1 calc R
H37B H 0.2439 0.0755 0.4886 0.160 Uiso 1 1 calc R
H37C H 0.1867 0.0129 0.5029 0.160 Uiso 1 1 calc R
C38 C -0.0661(5) 0.3106(5) 0.2163(3) 0.0350(16) Uani 1 1 d .
C39 C -0.0837(5) 0.2317(5) 0.2262(3) 0.0335(16) Uani 1 1 d .
C40 C -0.0175(4) 0.1382(4) 0.2385(3) 0.0288(15) Uani 1 1 d .
C41 C 0.0370(5) 0.1012(5) 0.2850(3) 0.0359(17) Uani 1 1 d .
C42 C 0.3410(11) 0.1945(10) 0.1399(5) 0.140(6) Uani 1 1 d .
H42A H 0.3670 0.1553 0.1108 0.210 Uiso 1 1 calc R
H42B H 0.3712 0.2368 0.1360 0.210 Uiso 1 1 calc R
H42C H 0.2763 0.2274 0.1349 0.210 Uiso 1 1 calc R
C43 C 0.2870(10) 0.0531(10) 0.2250(7) 0.142(6) Uani 1 1 d .
H43A H 0.3203 -0.0053 0.2466 0.213 Uiso 1 1 calc R
H43B H 0.2743 0.0453 0.1878 0.213 Uiso 1 1 calc R
H43C H 0.2301 0.0824 0.2463 0.213 Uiso 1 1 calc R
C44 C 0.4807(8) 0.0493(11) 0.2193(6) 0.147(7) Uani 1 1 d .
H44A H 0.4933 0.0265 0.2595 0.221 Uiso 1 1 calc R
H44B H 0.5185 0.0831 0.2026 0.221 Uiso 1 1 calc R
H44C H 0.4942 -0.0008 0.1986 0.221 Uiso 1 1 calc R
C45 C -0.0070(5) 0.0703(5) 0.2027(3) 0.0334(16) Uani 1 1 d .
C46 C 0.0494(5) -0.0164(5) 0.2255(3) 0.0405(18) Uani 1 1 d .
C47 C 0.0191(8) -0.1871(7) 0.2748(5) 0.090(3) Uani 1 1 d .
H47A H 0.0394 -0.1787 0.3095 0.135 Uiso 1 1 calc R
H47B H 0.0389 -0.2510 0.2734 0.135 Uiso 1 1 calc R
H47C H -0.0469 -0.1597 0.2753 0.135 Uiso 1 1 calc R
C48 C 0.1965(8) -0.2007(7) 0.2048(6) 0.112(5) Uani 1 1 d .
H48A H 0.2264 -0.1820 0.2302 0.168 Uiso 1 1 calc R
H48B H 0.2204 -0.1905 0.1654 0.168 Uiso 1 1 calc R
H48C H 0.2078 -0.2643 0.2161 0.168 Uiso 1 1 calc R
C49 C 0.0140(8) -0.1297(7) 0.1438(4) 0.085(3) Uani 1 1 d .
H49A H -0.0517 -0.0999 0.1494 0.128 Uiso 1 1 calc R
H49B H 0.0289 -0.1906 0.1368 0.128 Uiso 1 1 calc R
H49C H 0.0363 -0.0967 0.1109 0.128 Uiso 1 1 calc R
C50 C 0.2037(7) -0.0022(9) 0.0906(6) 0.123(5) Uani 1 1 d .
H50A H 0.2609 0.0042 0.0758 0.184 Uiso 1 1 calc R
H50B H 0.1991 -0.0518 0.0759 0.184 Uiso 1 1 calc R
H50C H 0.2017 -0.0141 0.1323 0.184 Uiso 1 1 calc R
C51 C 0.1098(9) 0.2011(9) 0.0952(6) 0.114(5) Uani 1 1 d .
H51A H 0.1200 0.1837 0.1360 0.171 Uiso 1 1 calc R
H51B H 0.0527 0.2524 0.0897 0.171 Uiso 1 1 calc R
H51C H 0.1595 0.2172 0.0751 0.171 Uiso 1 1 calc R
C52 C 0.1072(9) 0.1321(10) -0.0161(4) 0.112(5) Uani 1 1 d .
H52A H 0.0533 0.1844 -0.0278 0.169 Uiso 1 1 calc R
H52B H 0.1080 0.0808 -0.0315 0.169 Uiso 1 1 calc R
H52C H 0.1614 0.1444 -0.0308 0.169 Uiso 1 1 calc R
C53 C -0.0095(5) 0.0974(5) 0.0921(3) 0.0451(19) Uani 1 1 d .
C54 C -0.0537(5) 0.0923(5) 0.1476(3) 0.0355(17) Uani 1 1 d .
C55 C -0.1468(5) 0.1036(5) 0.1465(3) 0.0340(16) Uani 1 1 d .
C56 C -0.2092(5) 0.1135(5) 0.1991(3) 0.0384(17) Uani 1 1 d .
C57 C -0.2208(5) 0.1808(5) 0.2344(3) 0.0377(17) Uani 1 1 d .
C58 C -0.1782(5) 0.2493(5) 0.2181(3) 0.0339(16) Uani 1 1 d .
C59 C -0.2276(5) 0.3377(5) 0.1952(3) 0.0445(19) Uani 1 1 d .
C60 C -0.2777(5) 0.1753(6) 0.2845(3) 0.047(2) Uani 1 1 d .
C61 C -0.2010(7) 0.2015(8) 0.3868(5) 0.093(4) Uani 1 1 d .
H61A H -0.1804 0.1381 0.4030 0.140 Uiso 1 1 calc R
H61B H -0.2126 0.2372 0.4175 0.140 Uiso 1 1 calc R
H61C H -0.1543 0.2121 0.3593 0.140 Uiso 1 1 calc R
C62 C -0.3645(8) 0.3603(8) 0.3305(5) 0.107(4) Uani 1 1 d .
H62A H -0.3243 0.3823 0.3033 0.160 Uiso 1 1 calc R
H62B H -0.3761 0.3876 0.3652 0.160 Uiso 1 1 calc R
H62C H -0.4218 0.3760 0.3132 0.160 Uiso 1 1 calc R
C63 C -0.3881(8) 0.1894(9) 0.3989(4) 0.104(4) Uani 1 1 d .
H63A H -0.4448 0.2062 0.3807 0.156 Uiso 1 1 calc R
H63B H -0.4008 0.2144 0.4346 0.156 Uiso 1 1 calc R
H63C H -0.3596 0.1242 0.4071 0.156 Uiso 1 1 calc R
C64 C -0.4077(8) 0.5049(8) 0.1755(7) 0.139(6) Uani 1 1 d .
H64A H -0.4652 0.5288 0.1573 0.209 Uiso 1 1 calc R
H64B H -0.3751 0.5449 0.1626 0.209 Uiso 1 1 calc R
H64C H -0.4193 0.5000 0.2171 0.209 Uiso 1 1 calc R
C65 C -0.4042(7) 0.3178(7) 0.1673(5) 0.091(4) Uani 1 1 d .
H65A H -0.4178 0.3035 0.2082 0.137 Uiso 1 1 calc R
H65B H -0.3688 0.2625 0.1516 0.137 Uiso 1 1 calc R
H65C H -0.4607 0.3488 0.1479 0.137 Uiso 1 1 calc R
C66 C -0.2583(5) 0.0602(5) 0.2205(3) 0.0444(19) Uani 1 1 d .
C67 C -0.2625(5) -0.0151(5) 0.1956(3) 0.0447(19) Uani 1 1 d .
C68 C -0.2827(5) -0.0144(6) 0.1410(4) 0.050(2) Uani 1 1 d .
C69 C -0.2799(6) -0.1023(6) 0.1358(4) 0.054(2) Uani 1 1 d .
H69 H -0.2937 -0.1145 0.1016 0.064 Uiso 1 1 calc R
C70 C -0.2558(6) -0.1668(6) 0.1836(4) 0.062(2) Uani 1 1 d .
C71 C -0.1278(15) -0.3506(11) 0.2369(13) 0.276(15) Uani 1 1 d .
H71A H -0.1448 -0.3339 0.2752 0.414 Uiso 1 1 calc R
H71B H -0.0776 -0.3328 0.2198 0.414 Uiso 1 1 calc R
H71C H -0.1090 -0.4153 0.2395 0.414 Uiso 1 1 calc R
C72 C -0.3157(13) -0.3268(12) 0.2258(11) 0.225(11) Uani 1 1 d .
H72A H -0.2962 -0.3917 0.2288 0.337 Uiso 1 1 calc R
H72B H -0.3693 -0.2976 0.2035 0.337 Uiso 1 1 calc R
H72C H -0.3305 -0.3099 0.2641 0.337 Uiso 1 1 calc R
C73 C -0.213(2) -0.3233(12) 0.1198(9) 0.33(2) Uani 1 1 d .
H73A H -0.2472 -0.3611 0.1191 0.489 Uiso 1 1 calc R
H73B H -0.1492 -0.3560 0.1103 0.489 Uiso 1 1 calc R
H73C H -0.2361 -0.2692 0.0918 0.489 Uiso 1 1 calc R
C74 C -0.3093(5) 0.0624(6) 0.0936(3) 0.047(2) Uani 1 1 d .
C75 C -0.3852(6) 0.0853(7) 0.0608(4) 0.061(2) Uani 1 1 d .
H75 H -0.4264 0.0558 0.0697 0.073 Uiso 1 1 calc R
C76 C -0.3950(6) 0.1530(7) 0.0152(4) 0.070(3) Uani 1 1 d .
C77 C -0.2602(6) 0.1180(5) 0.0729(3) 0.046(2) Uani 1 1 d .
C78 C -0.1716(5) 0.1109(5) 0.0916(3) 0.0413(18) Uani 1 1 d .
C79 C -0.3003(10) 0.4064(10) 0.0769(5) 0.125(5) Uani 1 1 d .
H79A H -0.3535 0.4385 0.0546 0.187 Uiso 1 1 calc R
H79B H -0.2670 0.3478 0.0650 0.187 Uiso 1 1 calc R
H79C H -0.2612 0.4406 0.0706 0.187 Uiso 1 1 calc R
C80 C -0.5717(11) 0.3139(12) -0.0168(7) 0.185(8) Uani 1 1 d .
H80A H -0.6276 0.3051 -0.0018 0.278 Uiso 1 1 calc R
H80B H -0.5843 0.3615 -0.0497 0.278 Uiso 1 1 calc R
H80C H -0.5476 0.3306 0.0130 0.278 Uiso 1 1 calc R
C81 C -0.4335(10) 0.2412(15) -0.1115(6) 0.212(11) Uani 1 1 d .
H81A H -0.3927 0.1875 -0.1270 0.318 Uiso 1 1 calc R
H81B H -0.3994 0.2770 -0.1068 0.318 Uiso 1 1 calc R
H81C H -0.4811 0.2763 -0.1378 0.318 Uiso 1 1 calc R
C82 C -0.5457(16) 0.1305(13) -0.0369(11) 0.276(16) Uani 1 1 d .
H82A H -0.5038 0.0757 -0.0508 0.413 Uiso 1 1 calc R
H82B H -0.5971 0.1589 -0.0611 0.413 Uiso 1 1 calc R
H82C H -0.5674 0.1159 0.0025 0.413 Uiso 1 1 calc R
C83 C 0.4296(10) 0.6497(12) 0.3037(6) 0.157(7) Uani 1 1 d .
H83A H 0.3931 0.6445 0.2758 0.235 Uiso 1 1 calc R
H83B H 0.4880 0.5995 0.3047 0.235 Uiso 1 1 calc R
H83C H 0.4394 0.7058 0.2927 0.235 Uiso 1 1 calc R
C84 C 0.2386(14) 0.4611(13) 0.1040(6) 0.191(9) Uani 1 1 d .
H84A H 0.2394 0.5207 0.0900 0.286 Uiso 1 1 calc R
H84B H 0.1893 0.4547 0.0876 0.286 Uiso 1 1 calc R
H84C H 0.2963 0.4160 0.0927 0.286 Uiso 1 1 calc R
S1 S 0.22062(16) 0.56824(16) 0.36539(11) 0.0602(6) Uani 1 1 d .
S2 S 0.04909(13) 0.48997(14) 0.41314(10) 0.0492(5) Uani 1 1 d .
S3 S 0.40372(16) 0.14374(15) 0.47407(11) 0.0599(6) Uani 1 1 d .
S4 S 0.40255(14) 0.16444(17) 0.32540(11) 0.0629(7) Uani 1 1 d .
S5 S 0.05665(15) 0.39382(15) 0.17261(9) 0.0503(5) Uani 1 1 d .
S6 S -0.16047(14) 0.40202(13) 0.19010(10) 0.0495(5) Uani 1 1 d .
S7 S 0.04819(15) 0.09904(14) 0.40184(8) 0.0466(5) Uani 1 1 d .
S8 S 0.09448(15) -0.01450(13) 0.28775(9) 0.0474(5) Uani 1 1 d .
S9 S -0.31794(15) 0.09070(16) 0.28470(9) 0.0564(6) Uani 1 1 d .
S10 S -0.30996(17) 0.19504(17) 0.01339(10) 0.0633(6) Uani 1 1 d .
S11 S -0.08330(15) 0.11054(16) 0.04000(8) 0.0512(6) Uani 1 1 d .
S12 S -0.23891(18) -0.11937(16) 0.23865(10) 0.0625(6) Uani 1 1 d .

loop_
_atom_site_aniso_label
_atom_site_aniso_U_11
_atom_site_aniso_U_22
_atom_site_aniso_U_33
_atom_site_aniso_U_23
_atom_site_aniso_U_13
_atom_site_aniso_U_12
Si1 0.083(2) 0.0726(19) 0.0708(19) -0.0039(15) -0.0175(15) -0.0342(17)
Si2 0.082(2) 0.076(2) 0.114(3) -0.0039(18) -0.0165(18) -0.0559(18)
Si3 0.0415(14) 0.090(2) 0.0673(17) -0.0452(16) 0.0072(12) -0.0128(14)
Si4 0.0360(13) 0.0729(17) 0.0676(16) -0.0410(14) 0.0061(11) -0.0213(12)
Si5 0.0804(18) 0.0664(16) 0.0382(13) -0.0145(12) -0.0087(12) -0.0391(15)
Si6 0.075(2) 0.084(2) 0.097(2) -0.0156(17) 0.0155(16) -0.0586(18)
Si7 0.0558(16) 0.094(2) 0.0530(15) -0.0384(14) 0.0158(12) -0.0432(15)
Si8 0.0558(16) 0.0827(19) 0.0650(16) -0.0444(15) 0.0266(13) -0.0418(15)
Si9 0.0490(16) 0.0589(16) 0.092(2) -0.0117(15) -0.0305(14) -0.0072(13)
Si10 0.122(3) 0.0564(18) 0.109(3) -0.0162(18) -0.007(2) -0.043(2)
Si11 0.0686(17) 0.0418(13) 0.0657(16) -0.0257(12) -0.0187(13) -0.0127(12)
Si12 0.071(2) 0.104(3) 0.090(2) -0.0066(19) -0.0439(18) -0.0173(19)
C1 0.221(18) 0.179(16) 0.202(16) 0.056(13) -0.127(14) -0.162(15)
C2 0.172(15) 0.089(10) 0.220(18) -0.040(11) -0.019(13) -0.075(11)
C3 0.036(4) 0.050(5) 0.049(5) -0.026(4) 0.000(4) -0.019(4)
C4 0.061(6) 0.062(6) 0.066(6) -0.012(5) -0.005(5) -0.042(5)
C5 0.042(5) 0.070(6) 0.075(6) -0.021(5) -0.010(4) -0.035(5)
C6 0.048(5) 0.050(5) 0.053(5) -0.016(4) -0.009(4) -0.022(4)
C7 0.041(5) 0.047(5) 0.064(5) -0.023(4) -0.002(4) -0.024(4)
C8 0.031(4) 0.072(6) 0.053(5) -0.025(5) -0.001(4) -0.021(4)
C9 0.031(4) 0.051(5) 0.085(6) -0.027(5) 0.001(4) -0.017(4)
C10 0.053(5) 0.056(6) 0.067(6) -0.018(5) 0.001(4) -0.026(5)
C11 0.053(5) 0.054(6) 0.059(5) -0.026(4) -0.004(4) -0.023(4)
C12 0.237(19) 0.141(13) 0.105(11) -0.039(10) 0.004(11) -0.101(14)
C13 0.086(9) 0.139(12) 0.146(12) -0.003(10) -0.023(8) -0.063(9)
C14 0.112(10) 0.093(9) 0.113(10) 0.001(7) 0.004(8) -0.059(8)
C15 0.037(4) 0.037(4) 0.060(5) -0.023(4) -0.008(4) -0.014(4)
C16 0.031(4) 0.047(5) 0.050(5) -0.022(4) -0.007(3) -0.016(4)
C17 0.029(4) 0.045(4) 0.053(5) -0.021(4) -0.004(3) -0.017(4)
C18 0.045(5) 0.053(5) 0.059(5) -0.027(4) -0.001(4) -0.020(4)
C19 0.038(5) 0.073(6) 0.054(5) -0.032(5) 0.003(4) -0.026(4)
C20 0.025(4) 0.057(5) 0.052(5) -0.020(4) 0.007(3) -0.021(4)
C21 0.081(9) 0.118(11) 0.232(17) -0.005(11) -0.010(10) -0.076(9)
C22 0.030(4) 0.042(4) 0.041(4) -0.020(3) 0.000(3) -0.017(4)
C23 0.110(11) 0.080(9) 0.243(18) -0.035(10) -0.017(11) -0.049(8)
C24 0.042(5) 0.057(5) 0.049(5) -0.014(4) 0.003(4) -0.023(4)
C25 0.035(4) 0.047(5) 0.036(4) -0.022(4) 0.007(3) -0.020(4)
C26 0.039(4) 0.037(4) 0.036(4) -0.016(3) 0.003(3) -0.021(4)
C27 0.044(4) 0.036(4) 0.039(4) -0.013(3) 0.001(3) -0.023(4)
C28 0.021(4) 0.041(4) 0.036(4) -0.018(3) -0.002(3) -0.008(3)
C29 0.036(4) 0.036(4) 0.035(4) -0.012(3) -0.007(3) -0.015(3)
C30 0.033(4) 0.053(5) 0.041(4) -0.017(4) -0.001(3) -0.014(4)
C31 0.030(4) 0.037(4) 0.036(4) -0.018(3) 0.004(3) -0.015(3)
C32 0.074(8) 0.148(12) 0.074(7) -0.005(7) 0.005(6) -0.051(8)
C33 0.053(6) 0.096(8) 0.136(10) -0.074(8) 0.000(6) -0.002(6)
C34 0.058(6) 0.092(8) 0.086(7) -0.030(6) -0.013(5) -0.031(6)
C35 0.184(13) 0.083(8) 0.073(7) -0.022(6) -0.046(8) -0.064(9)
C36 0.123(10) 0.167(13) 0.049(6) -0.012(7) 0.013(6) -0.087(10)
C37 0.127(11) 0.112(10) 0.084(8) 0.001(7) -0.041(7) -0.045(9)
C38 0.038(4) 0.034(4) 0.036(4) -0.006(3) -0.003(3) -0.016(3)
C39 0.033(4) 0.042(4) 0.029(4) -0.010(3) -0.002(3) -0.016(4)
C40 0.033(4) 0.029(4) 0.028(4) -0.012(3) 0.002(3) -0.013(3)
C41 0.043(4) 0.036(4) 0.037(4) -0.018(3) 0.006(3) -0.022(4)
C42 0.178(15) 0.144(13) 0.087(9) -0.043(9) 0.012(9) -0.044(12)
C43 0.141(12) 0.177(15) 0.173(14) -0.118(12) 0.053(11) -0.108(12)
C44 0.071(8) 0.216(16) 0.157(13) -0.146(13) 0.003(8) -0.005(9)
C45 0.034(4) 0.045(4) 0.027(4) -0.016(3) 0.000(3) -0.017(4)
C46 0.040(4) 0.037(4) 0.050(5) -0.015(4) -0.006(4) -0.016(4)
C47 0.124(10) 0.070(7) 0.094(8) -0.007(6) -0.021(7) -0.054(7)
C48 0.086(8) 0.064(7) 0.186(13) -0.068(8) -0.021(8) -0.003(6)
C49 0.118(9) 0.070(7) 0.083(7) -0.033(6) -0.025(6) -0.037(7)
C50 0.064(8) 0.140(12) 0.174(13) -0.072(11) 0.037(8) -0.040(8)
C51 0.114(10) 0.145(12) 0.130(11) -0.078(9) 0.036(8) -0.086(9)
C52 0.121(10) 0.198(14) 0.051(6) -0.033(8) 0.034(6) -0.100(11)
C53 0.048(5) 0.051(5) 0.046(5) -0.021(4) -0.006(4) -0.020(4)
C54 0.036(4) 0.040(4) 0.039(4) -0.019(3) 0.002(3) -0.017(3)
C55 0.035(4) 0.039(4) 0.035(4) -0.017(3) -0.001(3) -0.016(3)
C56 0.039(4) 0.049(5) 0.034(4) -0.009(4) -0.007(3) -0.021(4)
C57 0.027(4) 0.041(4) 0.047(5) -0.011(4) -0.011(3) -0.010(3)
C58 0.033(4) 0.039(4) 0.036(4) -0.014(3) -0.007(3) -0.016(4)
C59 0.037(4) 0.046(5) 0.056(5) -0.017(4) -0.009(4) -0.015(4)
C60 0.039(4) 0.070(6) 0.045(5) -0.028(4) 0.009(4) -0.030(4)
C61 0.091(8) 0.128(10) 0.089(8) -0.041(7) -0.010(6) -0.058(8)
C62 0.110(10) 0.099(9) 0.115(10) -0.062(8) 0.038(8) -0.037(8)
C63 0.106(9) 0.177(13) 0.077(7) -0.067(8) 0.052(7) -0.100(9)
C64 0.081(9) 0.076(8) 0.238(18) -0.050(10) -0.054(10) 0.021(7)
C65 0.055(6) 0.090(8) 0.128(10) -0.002(7) -0.045(6) -0.021(6)
C66 0.049(5) 0.054(5) 0.042(4) -0.014(4) 0.000(4) -0.029(4)
C67 0.030(4) 0.047(5) 0.058(5) -0.015(4) 0.002(4) -0.015(4)
C68 0.039(5) 0.053(5) 0.073(6) -0.034(5) 0.004(4) -0.025(4)
C69 0.059(6) 0.061(6) 0.056(5) -0.024(5) -0.007(4) -0.030(5)
C70 0.074(6) 0.052(6) 0.075(6) -0.020(5) 0.004(5) -0.038(5)
C71 0.22(2) 0.086(12) 0.52(4) 0.061(19) -0.21(3) -0.052(14)
C72 0.175(18) 0.133(15) 0.41(3) -0.083(19) 0.06(2) -0.106(14)
C73 0.68(6) 0.094(13) 0.19(2) -0.074(14) 0.10(3) -0.14(2)
C74 0.043(5) 0.052(5) 0.051(5) -0.022(4) -0.012(4) -0.014(4)
C75 0.062(6) 0.073(6) 0.058(6) -0.010(5) -0.023(5) -0.030(5)
C76 0.056(6) 0.080(7) 0.077(7) -0.022(6) -0.019(5) -0.021(5)
C77 0.056(5) 0.050(5) 0.039(4) -0.014(4) -0.015(4) -0.020(4)
C78 0.044(5) 0.044(5) 0.042(4) -0.013(4) -0.007(4) -0.019(4)
C79 0.152(13) 0.131(12) 0.097(10) 0.009(8) -0.045(9) -0.061(10)
C80 0.131(14) 0.200(18) 0.131(13) -0.036(12) -0.018(11) 0.047(13)
C81 0.102(12) 0.32(3) 0.103(12) 0.034(14) -0.026(10) 0.018(14)
C82 0.35(3) 0.174(18) 0.37(3) 0.130(19) -0.31(3) -0.17(2)
C83 0.142(14) 0.206(18) 0.162(14) -0.034(13) 0.048(11) -0.123(14)
C84 0.30(2) 0.27(2) 0.085(10) 0.004(12) 0.042(12) -0.22(2)
S1 0.0633(15) 0.0541(14) 0.0780(16) -0.0147(12) -0.0088(12) -0.0343(12)
S2 0.0385(11) 0.0468(12) 0.0706(14) -0.0322(11) -0.0004(10) -0.0152(10)
S3 0.0592(14) 0.0527(14) 0.0755(16) -0.0230(12) -0.0100(12) -0.0212(12)
S4 0.0347(12) 0.0783(17) 0.0786(16) -0.0434(14) -0.0055(11) -0.0095(11)
S5 0.0597(14) 0.0526(13) 0.0473(12) -0.0032(10) 0.0000(10) -0.0334(11)
S6 0.0480(12) 0.0378(11) 0.0643(14) -0.0079(10) -0.0141(10) -0.0142(10)
S7 0.0667(14) 0.0496(12) 0.0366(11) -0.0109(9) -0.0066(10) -0.0328(11)
S8 0.0595(13) 0.0373(11) 0.0483(12) -0.0151(9) -0.0192(10) -0.0126(10)
S9 0.0590(14) 0.0775(16) 0.0556(13) -0.0306(12) 0.0166(11) -0.0471(13)
S10 0.0699(16) 0.0650(15) 0.0554(14) -0.0033(12) -0.0226(12) -0.0227(13)
S11 0.0562(13) 0.0725(15) 0.0347(11) -0.0151(10) -0.0008(9) -0.0323(12)
S12 0.0840(17) 0.0588(15) 0.0581(14) -0.0080(11) -0.0063(12) -0.0409(14)

loop_
_atom_type_symbol
_atom_type_description
_atom_type_scat_dispersion_real
_atom_type_scat_dispersion_imag
_atom_type_scat_source
C C 0.0033 0.0016 'International Tables Vol C Tables 4.2.6.8 and 6.1.1.4'
H H 0.0000 0.0000 'International Tables Vol C Tables 4.2.6.8 and 6.1.1.4'
S S 0.1246 0.1234 'International Tables Vol C Tables 4.2.6.8 and 6.1.1.4'
Si Si 0.0817 0.0704 'International Tables Vol C Tables 4.2.6.8 and 6.1.1.4'

loop_
_geom_angle_atom_site_label_1
_geom_angle_atom_site_label_2
_geom_angle_atom_site_label_3
_geom_angle
C10 Si1 C12 107.8(6)
C10 Si1 C14 107.6(5)
C12 Si1 C14 108.7(6)
C10 Si1 C13 109.2(5)
C12 Si1 C13 112.4(7)
C14 Si1 C13 111.0(6)
C2 Si2 C4 109.5(5)
C2 Si2 C83 109.3(8)
C4 Si2 C83 108.1(6)
C2 Si2 C1 110.6(8)
C4 Si2 C1 105.5(5)
C83 Si2 C1 113.6(8)
C44 Si3 C43 109.0(7)
C44 Si3 C42 109.0(7)
C43 Si3 C42 109.4(7)
C44 Si3 C19 108.4(4)
C43 Si3 C19 106.8(5)
C42 Si3 C19 114.1(5)
C34 Si4 C33 110.5(5)
C34 Si4 C32 110.0(5)
C33 Si4 C32 109.3(6)
C34 Si4 C3 107.6(4)
C33 Si4 C3 107.8(4)
C32 Si4 C3 111.6(4)
C37 Si5 C35 108.0(6)
C37 Si5 C36 106.8(6)
C35 Si5 C36 113.7(6)
C37 Si5 C30 106.0(4)
C35 Si5 C30 112.4(4)
C36 Si5 C30 109.5(4)
C23 Si6 C84 108.6(9)
C23 Si6 C21 108.0(7)
C84 Si6 C21 114.5(8)
C23 Si6 C24 105.0(5)
C84 Si6 C24 109.3(5)
C21 Si6 C24 111.0(5)
C51 Si7 C53 107.6(4)
C51 Si7 C50 110.5(6)
C53 Si7 C50 111.8(5)
C51 Si7 C52 109.4(6)
C53 Si7 C52 107.0(4)
C50 Si7 C52 110.6(6)
C60 Si8 C63 107.7(4)
C60 Si8 C62 113.0(5)
C63 Si8 C62 110.4(6)
C60 Si8 C61 106.8(4)
C63 Si8 C61 107.9(6)
C62 Si8 C61 110.8(5)
C65 Si9 C64 111.5(6)
C65 Si9 C79 108.3(6)
C64 Si9 C79 108.0(7)
C65 Si9 C59 112.3(4)
C64 Si9 C59 111.0(5)
C79 Si9 C59 105.4(5)
C72 Si10 C73 103.5(12)
C72 Si10 C71 106.8(12)
C73 Si10 C71 116.7(14)
C72 Si10 C70 113.9(7)
C73 Si10 C70 108.5(7)
C71 Si10 C70 107.6(6)
C47 Si11 C49 109.9(5)
C47 Si11 C48 107.7(6)
C49 Si11 C48 111.5(5)
C47 Si11 C46 105.8(4)
C49 Si11 C46 112.9(4)
C48 Si11 C46 108.7(4)
C82 Si12 C80 107.6(11)
C82 Si12 C81 116.9(11)
C80 Si12 C81 106.2(9)
C82 Si12 C76 107.1(6)
C80 Si12 C76 109.5(6)
C81 Si12 C76 109.4(6)
Si2 C1 H1A 109.5
Si2 C1 H1B 109.5
H1A C1 H1B 109.5
Si2 C1 H1C 109.5
H1A C1 H1C 109.5
H1B C1 H1C 109.5
Si2 C2 H2A 109.5
Si2 C2 H2B 109.5
H2A C2 H2B 109.5
Si2 C2 H2C 109.5
H2A C2 H2C 109.5
H2B C2 H2C 109.5
C22 C3 S2 109.7(5)
C22 C3 Si4 132.2(5)
S2 C3 Si4 117.7(4)
C5 C4 S1 109.5(6)
C5 C4 Si2 127.4(6)
S1 C4 Si2 123.1(6)
C4 C5 C6 115.8(8)
C4 C5 H5 122.1
C6 C5 H5 122.1
C7 C6 C5 111.4(7)
C7 C6 C8 126.6(7)
C5 C6 C8 121.8(7)
C6 C7 C15 129.0(7)
C6 C7 S1 110.4(5)
C15 C7 S1 120.3(6)
C9 C8 C11 109.5(8)
C9 C8 C6 126.1(7)
C11 C8 C6 124.4(7)
C8 C9 C18 127.6(8)
C8 C9 S3 112.1(7)
C18 C9 S3 120.3(6)
C11 C10 S3 107.0(6)
C11 C10 Si1 133.7(7)
S3 C10 Si1 119.2(5)
C10 C11 C8 118.0(7)
C10 C11 H11 121.0
C8 C11 H11 121.0
Si1 C12 H12A 109.5
Si1 C12 H12B 109.5
H12A C12 H12B 109.5
Si1 C12 H12C 109.5
H12A C12 H12C 109.5
H12B C12 H12C 109.5
Si1 C13 H13A 109.5
Si1 C13 H13B 109.5
H13A C13 H13B 109.5
Si1 C13 H13C 109.5
H13A C13 H13C 109.5
H13B C13 H13C 109.5
Si1 C14 H14A 109.5
Si1 C14 H14B 109.5
H14A C14 H14B 109.5
Si1 C14 H14C 109.5
H14A C14 H14C 109.5
H14B C14 H14C 109.5
C16 C15 C7 129.5(7)
C16 C15 S2 110.8(5)
C7 C15 S2 119.7(5)
C15 C16 C22 113.1(6)
C15 C16 C17 124.8(6)
C22 C16 C17 121.9(6)
C18 C17 C20 114.2(7)
C18 C17 C16 123.7(6)
C20 C17 C16 122.1(6)
C17 C18 C9 129.5(7)
C17 C18 S4 109.6(6)
C9 C18 S4 120.8(6)
C20 C19 S4 111.0(6)
C20 C19 Si3 133.2(6)
S4 C19 Si3 115.6(5)
C19 C20 C17 112.1(7)
C19 C20 C25 124.7(7)
C17 C20 C25 123.2(6)
Si6 C21 H21A 109.5
Si6 C21 H21B 109.5
H21A C21 H21B 109.5
Si6 C21 H21C 109.5
H21A C21 H21C 109.5
H21B C21 H21C 109.5
C3 C22 C16 113.3(6)
C3 C22 C31 125.0(6)
C16 C22 C31 121.4(6)
Si6 C23 H23A 109.5
Si6 C23 H23B 109.5
H23A C23 H23B 109.5
Si6 C23 H23C 109.5
H23A C23 H23C 109.5
H23B C23 H23C 109.5
C25 C24 S5 109.9(5)
C25 C24 Si6 132.9(6)
S5 C24 Si6 115.9(5)
C24 C25 C26 114.4(7)
C24 C25 C20 122.6(6)
C26 C25 C20 123.0(7)
C27 C26 C25 111.6(6)
C27 C26 C28 127.1(6)
C25 C26 C28 120.9(6)
C26 C27 C38 129.4(6)
C26 C27 S5 111.3(5)
C38 C27 S5 119.2(5)
C29 C28 C31 110.7(6)
C29 C28 C26 126.6(6)
C31 C28 C26 122.6(6)
C28 C29 C41 127.6(6)
C28 C29 S7 111.9(5)
C41 C29 S7 120.5(5)
C31 C30 S7 110.8(5)
C31 C30 Si5 134.1(5)
S7 C30 Si5 114.3(4)
C30 C31 C28 113.4(6)
C30 C31 C22 123.4(6)
C28 C31 C22 123.2(6)
Si4 C32 H32A 109.5
Si4 C32 H32B 109.5
H32A C32 H32B 109.5
Si4 C32 H32C 109.5
H32A C32 H32C 109.5
H32B C32 H32C 109.5
Si4 C33 H33A 109.5
Si4 C33 H33B 109.5
H33A C33 H33B 109.5
Si4 C33 H33C 109.5
H33A C33 H33C 109.5
H33B C33 H33C 109.5
Si4 C34 H34A 109.5
Si4 C34 H34B 109.5
H34A C34 H34B 109.5
Si4 C34 H34C 109.5
H34A C34 H34C 109.5
H34B C34 H34C 109.5
Si5 C35 H35A 109.5
Si5 C35 H35B 109.5
H35A C35 H35B 109.5
Si5 C35 H35C 109.5
H35A C35 H35C 109.5
H35B C35 H35C 109.5
Si5 C36 H36A 109.5
Si5 C36 H36B 109.5
H36A C36 H36B 109.5
Si5 C36 H36C 109.5
H36A C36 H36C 109.5
H36B C36 H36C 109.5
Si5 C37 H37A 109.5
Si5 C37 H37B 109.5
H37A C37 H37B 109.5
Si5 C37 H37C 109.5
H37A C37 H37C 109.5
H37B C37 H37C 109.5
C39 C38 C27 127.3(6)
C39 C38 S6 110.7(5)
C27 C38 S6 121.9(5)
C38 C39 C58 112.0(6)
C38 C39 C40 127.5(6)
C58 C39 C40 120.3(6)
C41 C40 C45 111.4(6)
C41 C40 C39 126.8(6)
C45 C40 C39 121.6(6)
C40 C41 C29 129.1(6)
C40 C41 S8 111.7(5)
C29 C41 S8 119.2(5)
Si3 C42 H42A 109.5
Si3 C42 H42B 109.5
H42A C42 H42B 109.5
Si3 C42 H42C 109.5
H42A C42 H42C 109.5
H42B C42 H42C 109.5
Si3 C43 H43A 109.5
Si3 C43 H43B 109.5
H43A C43 H43B 109.5
Si3 C43 H43C 109.5
H43A C43 H43C 109.5
H43B C43 H43C 109.5
Si3 C44 H44A 109.5
Si3 C44 H44B 109.5
H44A C44 H44B 109.5
Si3 C44 H44C 109.5
H44A C44 H44C 109.5
H44B C44 H44C 109.5
C46 C45 C40 113.1(6)
C46 C45 C54 123.8(6)
C40 C45 C54 123.1(6)
C45 C46 S8 110.5(5)
C45 C46 Si11 133.3(5)
S8 C46 Si11 115.2(4)
Si11 C47 H47A 109.5
Si11 C47 H47B 109.5
H47A C47 H47B 109.5
Si11 C47 H47C 109.5
H47A C47 H47C 109.5
H47B C47 H47C 109.5
Si11 C48 H48A 109.5
Si11 C48 H48B 109.5
H48A C48 H48B 109.5
Si11 C48 H48C 109.5
H48A C48 H48C 109.5
H48B C48 H48C 109.5
Si11 C49 H49A 109.5
Si11 C49 H49B 109.5
H49A C49 H49B 109.5
Si11 C49 H49C 109.5
H49A C49 H49C 109.5
H49B C49 H49C 109.5
Si7 C50 H50A 109.5
Si7 C50 H50B 109.5
H50A C50 H50B 109.5
Si7 C50 H50C 109.5
H50A C50 H50C 109.5
H50B C50 H50C 109.5
Si7 C51 H51A 109.5
Si7 C51 H51B 109.5
H51A C51 H51B 109.5
Si7 C51 H51C 109.5
H51A C51 H51C 109.5
H51B C51 H51C 109.5
Si7 C52 H52A 109.5
Si7 C52 H52B 109.5
H52A C52 H52B 109.5
Si7 C52 H52C 109.5
H52A C52 H52C 109.5
H52B C52 H52C 109.5
C54 C53 S11 110.1(5)
C54 C53 Si7 131.8(5)
S11 C53 Si7 117.6(4)
C53 C54 C55 113.1(6)
C53 C54 C45 124.2(6)
C55 C54 C45 122.5(6)
C78 C55 C54 112.5(6)
C78 C55 C56 125.4(6)
C54 C55 C56 121.9(6)
C66 C56 C57 113.5(6)
C66 C56 C55 125.4(6)
C57 C56 C55 121.1(6)
C60 C57 C56 112.6(6)
C60 C57 C58 124.4(6)
C56 C57 C58 123.0(6)
C59 C58 C39 113.8(6)
C59 C58 C57 122.0(6)
C39 C58 C57 124.2(6)
C58 C59 S6 109.6(5)
C58 C59 Si9 132.0(5)
S6 C59 Si9 116.9(4)
C57 C60 S9 109.5(5)
C57 C60 Si8 132.9(6)
S9 C60 Si8 117.5(4)
Si8 C61 H61A 109.5
Si8 C61 H61B 109.5
H61A C61 H61B 109.5
Si8 C61 H61C 109.5
H61A C61 H61C 109.5
H61B C61 H61C 109.5
Si8 C62 H62A 109.5
Si8 C62 H62B 109.5
H62A C62 H62B 109.5
Si8 C62 H62C 109.5
H62A C62 H62C 109.5
H62B C62 H62C 109.5
Si8 C63 H63A 109.5
Si8 C63 H63B 109.5
H63A C63 H63B 109.5
Si8 C63 H63C 109.5
H63A C63 H63C 109.5
H63B C63 H63C 109.5
Si9 C64 H64A 109.5
Si9 C64 H64B 109.5
H64A C64 H64B 109.5
Si9 C64 H64C 109.5
H64A C64 H64C 109.5
H64B C64 H64C 109.5
Si9 C65 H65A 109.5
Si9 C65 H65B 109.5
H65A C65 H65B 109.5
Si9 C65 H65C 109.5
H65A C65 H65C 109.5
H65B C65 H65C 109.5
C56 C66 C67 127.9(7)
C56 C66 S9 110.5(5)
C67 C66 S9 121.6(5)
C68 C67 C66 128.2(7)
C68 C67 S12 113.0(6)
C66 C67 S12 118.8(6)
C67 C68 C69 109.4(8)
C67 C68 C74 128.3(7)
C69 C68 C74 122.2(7)
C70 C69 C68 116.0(7)
C70 C69 H69 122.0
C68 C69 H69 122.0
C69 C70 S12 109.2(6)
C69 C70 Si10 129.3(7)
S12 C70 Si10 121.1(6)
Si10 C71 H71A 109.5
Si10 C71 H71B 109.5
H71A C71 H71B 109.5
Si10 C71 H71C 109.5
H71A C71 H71C 109.5
H71B C71 H71C 109.5
Si10 C72 H72A 109.5
Si10 C72 H72B 109.5
H72A C72 H72B 109.5
Si10 C72 H72C 109.5
H72A C72 H72C 109.5
H72B C72 H72C 109.5
Si10 C73 H73A 109.5
Si10 C73 H73B 109.5
H73A C73 H73B 109.5
Si10 C73 H73C 109.5
H73A C73 H73C 109.5
H73B C73 H73C 109.5
C77 C74 C75 111.2(8)
C77 C74 C68 125.0(7)
C75 C74 C68 123.7(8)
C76 C75 C74 115.9(8)
C76 C75 H75 122.0
C74 C75 H75 122.0
C75 C76 S10 109.6(7)
C75 C76 Si12 130.8(7)
S10 C76 Si12 119.5(6)
C74 C77 C78 128.3(7)
C74 C77 S10 110.6(6)
C78 C77 S10 120.7(6)
C55 C78 C77 128.8(7)
C55 C78 S11 111.9(5)
C77 C78 S11 119.3(5)
Si9 C79 H79A 109.5
Si9 C79 H79B 109.5
H79A C79 H79B 109.5
Si9 C79 H79C 109.5
H79A C79 H79C 109.5
H79B C79 H79C 109.5
Si12 C80 H80A 109.5
Si12 C80 H80B 109.5
H80A C80 H80B 109.5
Si12 C80 H80C 109.5
H80A C80 H80C 109.5
H80B C80 H80C 109.5
Si12 C81 H81A 109.5
Si12 C81 H81B 109.5
H81A C81 H81B 109.5
Si12 C81 H81C 109.5
H81A C81 H81C 109.5
H81B C81 H81C 109.5
Si12 C82 H82A 109.5
Si12 C82 H82B 109.5
H82A C82 H82B 109.5
Si12 C82 H82C 109.5
H82A C82 H82C 109.5
H82B C82 H82C 109.5
Si2 C83 H83A 109.5
Si2 C83 H83B 109.5
H83A C83 H83B 109.5
Si2 C83 H83C 109.5
H83A C83 H83C 109.5
H83B C83 H83C 109.5
Si6 C84 H84A 109.5
Si6 C84 H84B 109.5
H84A C84 H84B 109.5
Si6 C84 H84C 109.5
H84A C84 H84C 109.5
H84B C84 H84C 109.5
C4 S1 C7 92.9(4)
C15 S2 C3 93.0(3)
C9 S3 C10 93.5(4)
C19 S4 C18 93.1(4)
C27 S5 C24 92.4(4)
C38 S6 C59 93.5(4)
C30 S7 C29 93.0(3)
C46 S8 C41 93.2(3)
C66 S9 C60 93.9(3)
C76 S10 C77 92.7(4)
C78 S11 C53 92.3(4)
C70 S12 C67 92.4(4)

loop_
_geom_bond_atom_site_label_1
_geom_bond_atom_site_label_2
_geom_bond_distance
Si1 C10 1.819(10)
Si1 C12 1.825(13)
Si1 C14 1.834(10)
Si1 C13 1.846(12)
Si2 C2 1.852(15)
Si2 C4 1.858(8)
Si2 C83 1.860(14)
Si2 C1 1.887(12)
Si3 C44 1.853(12)
Si3 C43 1.858(11)
Si3 C42 1.872(14)
Si3 C19 1.874(8)
Si4 C34 1.820(9)
Si4 C33 1.849(10)
Si4 C32 1.863(10)
Si4 C3 1.873(7)
Si5 C37 1.847(12)
Si5 C35 1.852(9)
Si5 C36 1.857(10)
Si5 C30 1.901(8)
Si6 C23 1.855(13)
Si6 C84 1.853(13)
Si6 C21 1.868(13)
Si6 C24 1.892(8)
Si7 C51 1.825(10)
Si7 C53 1.876(8)
Si7 C50 1.882(13)
Si7 C52 1.894(10)
Si8 C60 1.854(7)
Si8 C63 1.855(9)
Si8 C62 1.859(12)
Si8 C61 1.868(10)
Si9 C65 1.838(10)
Si9 C64 1.844(11)
Si9 C79 1.863(13)
Si9 C59 1.886(8)
Si10 C72 1.748(16)
Si10 C73 1.797(19)
Si10 C71 1.840(18)
Si10 C70 1.881(9)
Si11 C47 1.847(10)
Si11 C49 1.860(9)
Si11 C48 1.876(11)
Si11 C46 1.883(7)
Si12 C82 1.820(15)
Si12 C80 1.835(15)
Si12 C81 1.869(16)
Si12 C76 1.886(10)
C1 H1A 0.9600
C1 H1B 0.9600
C1 H1C 0.9600
C2 H2A 0.9600
C2 H2B 0.9600
C2 H2C 0.9600
C3 C22 1.364(9)
C3 S2 1.732(7)
C4 C5 1.347(12)
C4 S1 1.711(8)
C5 C6 1.407(10)
C5 H5 0.9300
C6 C7 1.370(10)
C6 C8 1.474(11)
C7 C15 1.464(9)
C7 S1 1.730(8)
C8 C9 1.376(11)
C8 C11 1.406(11)
C9 C18 1.467(11)
C9 S3 1.704(9)
C10 C11 1.362(11)
C10 S3 1.735(8)
C11 H11 0.9300
C12 H12A 0.9600
C12 H12B 0.9600
C12 H12C 0.9600
C13 H13A 0.9600
C13 H13B 0.9600
C13 H13C 0.9600
C14 H14A 0.9600
C14 H14B 0.9600
C14 H14C 0.9600
C15 C16 1.351(9)
C15 S2 1.717(7)
C16 C22 1.433(9)
C16 C17 1.492(10)
C17 C18 1.361(10)
C17 C20 1.418(10)
C18 S4 1.720(8)
C19 C20 1.365(10)
C19 S4 1.710(8)
C20 C25 1.483(10)
C21 H21A 0.9600
C21 H21B 0.9600
C21 H21C 0.9600
C22 C31 1.486(9)
C23 H23A 0.9600
C23 H23B 0.9600
C23 H23C 0.9600
C24 C25 1.367(10)
C24 S5 1.743(8)
C25 C26 1.432(9)
C26 C27 1.378(10)
C26 C28 1.456(9)
C27 C38 1.463(9)
C27 S5 1.733(7)
C28 C29 1.377(9)
C28 C31 1.443(9)
C29 C41 1.467(9)
C29 S7 1.708(7)
C30 C31 1.368(10)
C30 S7 1.706(7)
C32 H32A 0.9600
C32 H32B 0.9600
C32 H32C 0.9600
C33 H33A 0.9600
C33 H33B 0.9600
C33 H33C 0.9600
C34 H34A 0.9600
C34 H34B 0.9600
C34 H34C 0.9600
C35 H35A 0.9600
C35 H35B 0.9600
C35 H35C 0.9600
C36 H36A 0.9600
C36 H36B 0.9600
C36 H36C 0.9600
C37 H37A 0.9600
C37 H37B 0.9600
C37 H37C 0.9600
C38 C39 1.379(9)
C38 S6 1.718(7)
C39 C58 1.436(9)
C39 C40 1.461(9)
C40 C41 1.370(9)
C40 C45 1.451(8)
C41 S8 1.721(7)
C42 H42A 0.9600
C42 H42B 0.9600
C42 H42C 0.9600
C43 H43A 0.9600
C43 H43B 0.9600
C43 H43C 0.9600
C44 H44A 0.9600
C44 H44B 0.9600
C44 H44C 0.9600
C45 C46 1.379(10)
C45 C54 1.486(9)
C46 S8 1.714(7)
C47 H47A 0.9600
C47 H47B 0.9600
C47 H47C 0.9600
C48 H48A 0.9600
C48 H48B 0.9600
C48 H48C 0.9600
C49 H49A 0.9600
C49 H49B 0.9600
C49 H49C 0.9600
C50 H50A 0.9600
C50 H50B 0.9600
C50 H50C 0.9600
C51 H51A 0.9600
C51 H51B 0.9600
C51 H51C 0.9600
C52 H52A 0.9600
C52 H52B 0.9600
C52 H52C 0.9600
C53 C54 1.396(10)
C53 S11 1.724(7)
C54 C55 1.413(9)
C55 C78 1.363(9)
C55 C56 1.465(9)
C56 C66 1.360(9)
C56 C57 1.430(9)
C57 C60 1.394(10)
C57 C58 1.476(9)
C58 C59 1.372(10)
C59 S6 1.732(7)
C60 S9 1.718(7)
C61 H61A 0.9600
C61 H61B 0.9600
C61 H61C 0.9600
C62 H62A 0.9600
C62 H62B 0.9600
C62 H62C 0.9600
C63 H63A 0.9600
C63 H63B 0.9600
C63 H63C 0.9600
C64 H64A 0.9600
C64 H64B 0.9600
C64 H64C 0.9600
C65 H65A 0.9600
C65 H65B 0.9600
C65 H65C 0.9600
C66 C67 1.470(10)
C66 S9 1.714(8)
C67 C68 1.355(11)
C67 S12 1.719(8)
C68 C69 1.432(10)
C68 C74 1.463(12)
C69 C70 1.357(12)
C69 H69 0.9300
C70 S12 1.717(9)
C71 H71A 0.9600
C71 H71B 0.9600
C71 H71C 0.9600
C72 H72A 0.9600
C72 H72B 0.9600
C72 H72C 0.9600
C73 H73A 0.9600
C73 H73B 0.9600
C73 H73C 0.9600
C74 C77 1.387(10)
C74 C75 1.397(10)
C75 C76 1.352(12)
C75 H75 0.9300
C76 S10 1.719(9)
C77 C78 1.477(10)
C77 S10 1.725(8)
C78 S11 1.721(8)
C79 H79A 0.9600
C79 H79B 0.9600
C79 H79C 0.9600
C80 H80A 0.9600
C80 H80B 0.9600
C80 H80C 0.9600
C81 H81A 0.9600
C81 H81B 0.9600
C81 H81C 0.9600
C82 H82A 0.9600
C82 H82B 0.9600
C82 H82C 0.9600
C83 H83A 0.9600
C83 H83B 0.9600
C83 H83C 0.9600
C84 H84A 0.9600
C84 H84B 0.9600
C84 H84C 0.9600

loop_
_geom_torsion_atom_site_label_1
_geom_torsion_atom_site_label_2
_geom_torsion_atom_site_label_3
_geom_torsion_atom_site_label_4
_geom_torsion
C34 Si4 C3 C22 -48.8(9)
C33 Si4 C3 C22 -168.0(8)
C32 Si4 C3 C22 71.9(9)
C34 Si4 C3 S2 122.5(5)
C33 Si4 C3 S2 3.4(7)
C32 Si4 C3 S2 -116.7(6)
C2 Si2 C4 C5 -146.3(10)
C83 Si2 C4 C5 94.7(10)
C1 Si2 C4 C5 -27.2(11)
C2 Si2 C4 S1 33.4(9)
C83 Si2 C4 S1 -85.7(8)
C1 Si2 C4 S1 152.4(8)
S1 C4 C5 C6 1.3(10)
Si2 C4 C5 C6 -179.0(6)
C4 C5 C6 C7 -1.8(11)
C4 C5 C6 C8 -177.2(8)
C5 C6 C7 C15 -172.6(8)
C8 C6 C7 C15 2.5(14)
C5 C6 C7 S1 1.4(9)
C8 C6 C7 S1 176.6(6)
C7 C6 C8 C9 51.5(12)
C5 C6 C8 C9 -133.8(8)
C7 C6 C8 C11 -131.7(9)
C5 C6 C8 C11 43.0(12)
C11 C8 C9 C18 -177.5(7)
C6 C8 C9 C18 -0.3(13)
C11 C8 C9 S3 0.4(8)
C6 C8 C9 S3 177.6(6)
C12 Si1 C10 C11 19.8(11)
C14 Si1 C10 C11 136.9(9)
C13 Si1 C10 C11 -102.5(10)
C12 Si1 C10 S3 -154.5(7)
C14 Si1 C10 S3 -37.5(7)
C13 Si1 C10 S3 83.1(7)
S3 C10 C11 C8 0.7(10)
Si1 C10 C11 C8 -174.2(7)
C9 C8 C11 C10 -0.7(11)
C6 C8 C11 C10 -177.9(8)
C6 C7 C15 C16 -50.0(14)
S1 C7 C15 C16 136.5(8)
C6 C7 C15 S2 127.0(8)
S1 C7 C15 S2 -46.5(9)
C7 C15 C16 C22 174.8(8)
S2 C15 C16 C22 -2.5(9)
C7 C15 C16 C17 -11.7(14)
S2 C15 C16 C17 171.1(6)
C15 C16 C17 C18 60.6(12)
C22 C16 C17 C18 -126.4(8)
C15 C16 C17 C20 -121.5(8)
C22 C16 C17 C20 51.5(11)
C20 C17 C18 C9 -176.5(8)
C16 C17 C18 C9 1.6(13)
C20 C17 C18 S4 -1.1(9)
C16 C17 C18 S4 177.0(6)
C8 C9 C18 C17 -56.9(13)
S3 C9 C18 C17 125.4(8)
C8 C9 C18 S4 128.1(8)
S3 C9 C18 S4 -49.6(9)
C44 Si3 C19 C20 179.7(10)
C43 Si3 C19 C20 -63.0(11)
C42 Si3 C19 C20 58.1(11)
C44 Si3 C19 S4 -6.9(8)
C43 Si3 C19 S4 110.4(7)
C42 Si3 C19 S4 -128.5(7)
S4 C19 C20 C17 -1.7(9)
Si3 C19 C20 C17 171.9(7)
S4 C19 C20 C25 175.5(6)
Si3 C19 C20 C25 -10.8(13)
C18 C17 C20 C19 1.9(10)
C16 C17 C20 C19 -176.2(7)
C18 C17 C20 C25 -175.5(7)
C16 C17 C20 C25 6.5(11)
S2 C3 C22 C16 -2.3(8)
Si4 C3 C22 C16 169.6(6)
S2 C3 C22 C31 172.2(6)
Si4 C3 C22 C31 -15.9(12)
C15 C16 C22 C3 3.2(10)
C17 C16 C22 C3 -170.6(7)
C15 C16 C22 C31 -171.6(7)
C17 C16 C22 C31 14.7(11)
C23 Si6 C24 C25 -98.6(9)
C84 Si6 C24 C25 145.0(10)
C21 Si6 C24 C25 17.8(10)
C23 Si6 C24 S5 67.1(7)
C84 Si6 C24 S5 -49.2(9)
C21 Si6 C24 S5 -176.4(6)
S5 C24 C25 C26 -5.1(8)
Si6 C24 C25 C26 161.3(6)
S5 C24 C25 C20 172.5(5)
Si6 C24 C25 C20 -21.1(12)
C19 C20 C25 C24 -74.7(10)
C17 C20 C25 C24 102.3(9)
C19 C20 C25 C26 102.7(9)
C17 C20 C25 C26 -80.4(9)
C24 C25 C26 C27 6.9(9)
C20 C25 C26 C27 -170.7(6)
C24 C25 C26 C28 -166.9(6)
C20 C25 C26 C28 15.5(10)
C25 C26 C27 C38 176.9(7)
C28 C26 C27 C38 -9.8(12)
C25 C26 C27 S5 -5.3(7)
C28 C26 C27 S5 168.0(5)
C27 C26 C28 C29 61.9(10)
C25 C26 C28 C29 -125.3(7)
C27 C26 C28 C31 -121.4(8)
C25 C26 C28 C31 51.3(9)
C31 C28 C29 C41 176.0(7)
C26 C28 C29 C41 -7.0(11)
C31 C28 C29 S7 -4.3(7)
C26 C28 C29 S7 172.7(6)
C37 Si5 C30 C31 -108.0(8)
C35 Si5 C30 C31 9.8(10)
C36 Si5 C30 C31 137.1(8)
C37 Si5 C30 S7 60.5(6)
C35 Si5 C30 S7 178.2(6)
C36 Si5 C30 S7 -54.4(6)
S7 C30 C31 C28 -3.6(8)
Si5 C30 C31 C28 165.2(6)
S7 C30 C31 C22 177.2(5)
Si5 C30 C31 C22 -14.0(11)
C29 C28 C31 C30 5.1(8)
C26 C28 C31 C30 -172.0(6)
C29 C28 C31 C22 -175.7(6)
C26 C28 C31 C22 7.2(10)
C3 C22 C31 C30 -74.9(10)
C16 C22 C31 C30 99.2(9)
C3 C22 C31 C28 106.0(9)
C16 C22 C31 C28 -80.0(9)
C26 C27 C38 C39 -42.4(11)
S5 C27 C38 C39 140.0(6)
C26 C27 C38 S6 140.5(7)
S5 C27 C38 S6 -37.1(8)
C27 C38 C39 C58 176.3(6)
S6 C38 C39 C58 -6.3(7)
C27 C38 C39 C40 -9.0(11)
S6 C38 C39 C40 168.4(6)
C38 C39 C40 C41 61.0(10)
C58 C39 C40 C41 -124.7(7)
C38 C39 C40 C45 -123.3(7)
C58 C39 C40 C45 51.0(9)
C45 C40 C41 C29 177.4(6)
C39 C40 C41 C29 -6.5(12)
C45 C40 C41 S8 -3.6(7)
C39 C40 C41 S8 172.5(5)
C28 C29 C41 C40 -45.8(11)
S7 C29 C41 C40 134.5(7)
C28 C29 C41 S8 135.3(7)
S7 C29 C41 S8 -44.4(8)
C41 C40 C45 C46 4.5(8)
C39 C40 C45 C46 -171.8(6)
C41 C40 C45 C54 -176.4(6)
C39 C40 C45 C54 7.4(10)
C40 C45 C46 S8 -3.4(8)
C54 C45 C46 S8 177.5(5)
C40 C45 C46 Si11 164.3(6)
C54 C45 C46 Si11 -14.8(11)
C47 Si11 C46 C45 -110.0(8)
C49 Si11 C46 C45 10.3(9)
C48 Si11 C46 C45 134.5(8)
C47 Si11 C46 S8 57.2(6)
C49 Si11 C46 S8 177.4(5)
C48 Si11 C46 S8 -58.3(7)
C51 Si7 C53 C54 -52.2(10)
C50 Si7 C53 C54 69.2(9)
C52 Si7 C53 C54 -169.7(8)
C51 Si7 C53 S11 119.1(6)
C50 Si7 C53 S11 -119.5(6)
C52 Si7 C53 S11 1.7(7)
S11 C53 C54 C55 -3.0(8)
Si7 C53 C54 C55 168.9(6)
S11 C53 C54 C45 172.6(5)
Si7 C53 C54 C45 -15.5(12)
C46 C45 C54 C53 -76.5(10)
C40 C45 C54 C53 104.5(8)
C46 C45 C54 C55 98.8(9)
C40 C45 C54 C55 -80.3(9)
C53 C54 C55 C78 4.2(9)
C45 C54 C55 C78 -171.5(6)
C53 C54 C55 C56 -171.2(7)
C45 C54 C55 C56 13.1(10)
C78 C55 C56 C66 60.9(11)
C54 C55 C56 C66 -124.3(8)
C78 C55 C56 C57 -121.6(8)
C54 C55 C56 C57 53.2(10)
C66 C56 C57 C60 2.0(9)
C55 C56 C57 C60 -175.7(7)
C66 C56 C57 C58 -176.7(7)
C55 C56 C57 C58 5.6(11)
C38 C39 C58 C59 7.9(9)
C40 C39 C58 C59 -167.2(6)
C38 C39 C58 C57 -170.1(6)
C40 C39 C58 C57 14.8(10)
C60 C57 C58 C59 -76.5(10)
C56 C57 C58 C59 102.1(9)
C60 C57 C58 C39 101.3(9)
C56 C57 C58 C39 -80.1(9)
C39 C58 C59 S6 -5.7(8)
C57 C58 C59 S6 172.4(5)
C39 C58 C59 Si9 159.3(6)
C57 C58 C59 Si9 -22.6(11)
C65 Si9 C59 C58 18.2(10)
C64 Si9 C59 C58 143.8(9)
C79 Si9 C59 C58 -99.5(9)
C65 Si9 C59 S6 -177.6(5)
C64 Si9 C59 S6 -52.1(7)
C79 Si9 C59 S6 64.6(6)
C56 C57 C60 S9 -2.3(8)
C58 C57 C60 S9 176.5(6)
C56 C57 C60 Si8 173.3(6)
C58 C57 C60 Si8 -8.0(12)
C63 Si8 C60 C57 -179.2(9)
C62 Si8 C60 C57 58.6(10)
C61 Si8 C60 C57 -63.5(10)
C63 Si8 C60 S9 -3.9(7)
C62 Si8 C60 S9 -126.1(6)
C61 Si8 C60 S9 111.8(6)
C57 C56 C66 C67 -180.0(7)
C55 C56 C66 C67 -2.4(13)
C57 C56 C66 S9 -0.8(8)
C55 C56 C66 S9 176.8(6)
C56 C66 C67 C68 -53.2(13)
S9 C66 C67 C68 127.7(8)
C56 C66 C67 S12 126.4(8)
S9 C66 C67 S12 -52.7(8)
C66 C67 C68 C69 -179.3(7)
S12 C67 C68 C69 1.1(8)
C66 C67 C68 C74 -2.8(13)
S12 C67 C68 C74 177.6(7)
C67 C68 C69 C70 -2.0(11)
C74 C68 C69 C70 -178.7(8)
C68 C69 C70 S12 1.9(10)
C68 C69 C70 Si10 -169.9(7)
C72 Si10 C70 C69 -103.2(12)
C73 Si10 C70 C69 11.4(15)
C71 Si10 C70 C69 138.5(13)
C72 Si10 C70 S12 85.8(11)
C73 Si10 C70 S12 -159.5(12)
C71 Si10 C70 S12 -32.4(12)
C67 C68 C74 C77 53.2(12)
C69 C68 C74 C77 -130.7(8)
C67 C68 C74 C75 -130.9(9)
C69 C68 C74 C75 45.2(12)
C77 C74 C75 C76 2.2(11)
C68 C74 C75 C76 -174.2(8)
C74 C75 C76 S10 -2.6(11)
C74 C75 C76 Si12 -178.4(7)
C82 Si12 C76 C75 -18.6(15)
C80 Si12 C76 C75 97.7(12)
C81 Si12 C76 C75 -146.3(12)
C82 Si12 C76 S10 166.0(11)
C80 Si12 C76 S10 -77.7(9)
C81 Si12 C76 S10 38.3(10)
C75 C74 C77 C78 -173.7(8)
C68 C74 C77 C78 2.6(13)
C75 C74 C77 S10 -0.7(9)
C68 C74 C77 S10 175.6(6)
C54 C55 C78 C77 176.1(7)
C56 C55 C78 C77 -8.7(13)
C54 C55 C78 S11 -3.4(8)
C56 C55 C78 S11 171.8(6)
C74 C77 C78 C55 -51.4(12)
S10 C77 C78 C55 136.2(7)
C74 C77 C78 S11 128.1(8)
S10 C77 C78 S11 -44.3(8)
C5 C4 S1 C7 -0.4(7)
Si2 C4 S1 C7 179.9(6)
C6 C7 S1 C4 -0.6(7)
C15 C7 S1 C4 174.0(7)
C16 C15 S2 C3 1.0(6)
C7 C15 S2 C3 -176.6(7)
C22 C3 S2 C15 0.8(6)
Si4 C3 S2 C15 -172.4(5)
C8 C9 S3 C10 0.0(6)
C18 C9 S3 C10 178.0(6)
C11 C10 S3 C9 -0.3(7)
Si1 C10 S3 C9 175.4(5)
C20 C19 S4 C18 1.0(7)
Si3 C19 S4 C18 -173.9(5)
C17 C18 S4 C19 0.1(6)
C9 C18 S4 C19 176.0(7)
C26 C27 S5 C24 2.2(6)
C38 C27 S5 C24 -179.8(6)
C25 C24 S5 C27 1.6(6)
Si6 C24 S5 C27 -167.3(4)
C39 C38 S6 C59 2.7(6)
C27 C38 S6 C59 -179.7(6)
C58 C59 S6 C38 1.8(6)
Si9 C59 S6 C38 -165.8(4)
C31 C30 S7 C29 1.0(6)
Si5 C30 S7 C29 -170.2(4)
C28 C29 S7 C30 2.0(6)
C41 C29 S7 C30 -178.3(6)
C45 C46 S8 C41 1.1(6)
Si11 C46 S8 C41 -168.9(4)
C40 C41 S8 C46 1.5(6)
C29 C41 S8 C46 -179.4(6)
C56 C66 S9 C60 -0.5(6)
C67 C66 S9 C60 178.8(7)
C57 C60 S9 C66 1.6(6)
Si8 C60 S9 C66 -174.8(5)
C75 C76 S10 C77 1.8(8)
Si12 C76 S10 C77 178.1(6)
C74 C77 S10 C76 -0.6(6)
C78 C77 S10 C76 173.0(7)
C55 C78 S11 C53 1.5(6)
C77 C78 S11 C53 -178.1(6)
C54 C53 S11 C78 0.9(6)
Si7 C53 S11 C78 -172.3(5)
C69 C70 S12 C67 -1.0(7)
Si10 C70 S12 C67 171.5(6)
C68 C67 S12 C70 0.0(7)
C66 C67 S12 C70 -179.7(6)
